data_4075048
loop_
_publ_author_name
'Huynh, Han Vinh'
'Meier, Nicole'
'Pape, Tania'
'Hahn, F. Ekkehardt'

_publ_section_title
;
 Benzothiazolin-2-ylidene Complexes of Iridium(I)
;
_journal_issue 12
_journal_name_full Organometallics
_journal_page_first 3012
_journal_paper_doi 10.1021/om060006i
_journal_volume 25
_journal_year 2006
_chemical_formula_sum 'C18 H23 Br Ir N S'
_chemical_formula_weight 557.54
_chemical_name_systematic
; 
 ? 
;
_space_group_IT_number 15
_symmetry_cell_setting monoclinic
_symmetry_space_group_name_Hall '-C 2yc'
_symmetry_space_group_name_H-M 'C 1 2/c 1'
_atom_sites_solution_hydrogens geom
_atom_sites_solution_primary direct
_atom_sites_solution_secondary difmap
_audit_creation_method SHELXL-97
_cell_angle_alpha 90.00
_cell_angle_beta 117.387(3)
_cell_angle_gamma 90.00
_cell_formula_units_Z 8
_cell_length_a 31.097(6)
_cell_length_b 8.0329(16)
_cell_length_c 15.710(3)
_cell_measurement_reflns_used 900
_cell_measurement_temperature 153(2)
_cell_measurement_theta_max 22.5
_cell_measurement_theta_min 1
_cell_volume 3484.5(12)
_computing_cell_refinement 'SAINT (Bruker AXS, 2000)'
_computing_data_collection 'SMART (Bruker AXS, 2000)'
_computing_data_reduction 'SAINT,SADABS (Bruker AXS, 2000)'
_computing_molecular_graphics
;
ORTEP3,L.J. Farrugia, J. Appl. Cryst. (1997) 30, 565
;
_computing_structure_refinement 'SHELXL-97 (Sheldrick, 1997)'
_computing_structure_solution 'SHELXS-97 (Sheldrick, 1990)'
_diffrn_ambient_temperature 153(2)
_diffrn_detector_area_resol_mean 80
_diffrn_measured_fraction_theta_full 0.990
_diffrn_measured_fraction_theta_max 0.990
_diffrn_measurement_device_type 'CCD area detector'
_diffrn_measurement_method 'Omega and Phi scans'
_diffrn_radiation_monochromator graphite
_diffrn_radiation_source 'rotating anode'
_diffrn_radiation_type MoK\a
_diffrn_radiation_wavelength 0.71073
_diffrn_reflns_av_R_equivalents 0.0515
_diffrn_reflns_av_sigmaI/netI 0.0497
_diffrn_reflns_limit_h_max 43
_diffrn_reflns_limit_h_min -42
_diffrn_reflns_limit_k_max 11
_diffrn_reflns_limit_k_min -11
_diffrn_reflns_limit_l_max 22
_diffrn_reflns_limit_l_min -22
_diffrn_reflns_number 19265
_diffrn_reflns_theta_full 30.09
_diffrn_reflns_theta_max 30.09
_diffrn_reflns_theta_min 1.47
_exptl_absorpt_coefficient_mu 10.072
_exptl_absorpt_correction_T_max 0.4642
_exptl_absorpt_correction_T_min 0.2506
_exptl_absorpt_correction_type multi-scan
_exptl_absorpt_process_details
; 
 Corrections were done with the SADABS program, utilizing the none merged
 raw data obtained from the integration process. Integration and final cell
 refinement were done with SAINT.

 SADABS reports ratio of Tmin/Tmax = 0.663382 

;
_exptl_crystal_colour yellow
_exptl_crystal_density_diffrn 2.126
_exptl_crystal_density_method 'not measured'
_exptl_crystal_description 'transparent prism'
_exptl_crystal_F_000 2128
_exptl_crystal_size_max 0.19
_exptl_crystal_size_mid 0.15
_exptl_crystal_size_min 0.09
_refine_diff_density_max 2.059
_refine_diff_density_min -1.890
_refine_diff_density_rms 0.178
_refine_ls_extinction_method none
_refine_ls_goodness_of_fit_ref 1.040
_refine_ls_hydrogen_treatment noref
_refine_ls_matrix_type full
_refine_ls_number_parameters 200
_refine_ls_number_reflns 5082
_refine_ls_number_restraints 0
_refine_ls_restrained_S_all 1.040
_refine_ls_R_factor_all 0.0402
_refine_ls_R_factor_gt 0.0314
_refine_ls_shift/su_max 0.002
_refine_ls_shift/su_mean 0.000
_refine_ls_structure_factor_coef Fsqd
_refine_ls_weighting_details 'calc w=1/[\s^2^(Fo^2^)+(0.0070P)^2^+16.7031P] where P=(Fo^2^+2Fc^2^)/3'
_refine_ls_weighting_scheme calc
_refine_ls_wR_factor_gt 0.0620
_refine_ls_wR_factor_ref 0.0644
_reflns_number_gt 4395
_reflns_number_total 5082
_reflns_threshold_expression >2sigma(I)
_cod_data_source_file om060006isi20060104_092231.cif
_cod_data_source_block sad
_cod_original_cell_volume 3484.6(12)
_cod_original_sg_symbol_H-M C2/c
_cod_database_code 4075048

loop_
_symmetry_equiv_pos_as_xyz
'x, y, z'
'-x, y, -z+1/2'
'x+1/2, y+1/2, z'
'-x+1/2, y+1/2, -z+1/2'
'-x, -y, -z'
'x, -y, z-1/2'
'-x+1/2, -y+1/2, -z'
'x+1/2, -y+1/2, z-1/2'

loop_
_atom_site_label
_atom_site_type_symbol
_atom_site_fract_x
_atom_site_fract_y
_atom_site_fract_z
_atom_site_U_iso_or_equiv
_atom_site_adp_type
_atom_site_occupancy
_atom_site_symmetry_multiplicity
_atom_site_calc_flag
_atom_site_refinement_flags
Ir1 Ir 0.633023(5) 0.308749(19) 0.901991(10) 0.01325(5) Uani 1 1 d .
Br1 Br 0.683394(15) 0.08660(5) 0.88263(3) 0.02142(10) Uani 1 1 d .
S S 0.55077(4) 0.03555(14) 0.86763(7) 0.0180(2) Uani 1 1 d .
N N 0.61426(12) 0.0874(4) 1.0358(2) 0.0152(7) Uani 1 1 d .
C1 C 0.60233(14) 0.1384(5) 0.9476(3) 0.0154(8) Uani 1 1 d .
C2 C 0.58464(14) -0.0330(5) 1.0460(3) 0.0152(8) Uani 1 1 d .
C3 C 0.54658(15) -0.0790(5) 0.9577(3) 0.0182(8) Uani 1 1 d .
C4 C 0.51273(17) -0.1968(6) 0.9510(3) 0.0244(9) Uani 1 1 d .
H4 H 0.4868 -0.2271 0.8907 0.029 Uiso 1 1 calc R
C5 C 0.51791(18) -0.2689(6) 1.0351(4) 0.0250(10) Uani 1 1 d .
H5 H 0.4955 -0.3515 1.0327 0.030 Uiso 1 1 calc R
C6 C 0.55522(17) -0.2227(6) 1.1228(4) 0.0249(10) Uani 1 1 d .
H6 H 0.5576 -0.2732 1.1795 0.030 Uiso 1 1 calc R
C7 C 0.58893(16) -0.1056(6) 1.1299(3) 0.0219(9) Uani 1 1 d .
H7 H 0.6145 -0.0750 1.1906 0.026 Uiso 1 1 calc R
C8 C 0.65885(15) 0.1466(5) 1.1196(3) 0.0169(8) Uani 1 1 d .
H8A H 0.6515 0.1678 1.1736 0.020 Uiso 1 1 calc R
H8B H 0.6690 0.2534 1.1029 0.020 Uiso 1 1 calc R
C9 C 0.70021(14) 0.0241(6) 1.1514(3) 0.0198(9) Uani 1 1 d .
H9A H 0.7068 -0.0026 1.0969 0.024 Uiso 1 1 calc R
H9B H 0.6914 -0.0804 1.1730 0.024 Uiso 1 1 calc R
C10 C 0.74517(16) 0.0993(6) 1.2330(3) 0.0258(10) Uani 1 1 d .
H10A H 0.7559 0.1952 1.2092 0.039 Uiso 1 1 calc R
H10B H 0.7710 0.0156 1.2583 0.039 Uiso 1 1 calc R
H10C H 0.7375 0.1354 1.2841 0.039 Uiso 1 1 calc R
C11 C 0.61217(15) 0.5078(5) 0.9634(3) 0.0199(9) Uani 1 1 d .
H11 H 0.6166 0.4322 1.0133 0.024 Uiso 1 1 calc R
C12 C 0.57512(15) 0.4740(5) 0.8695(3) 0.0181(8) Uani 1 1 d .
H12 H 0.5561 0.3765 0.8598 0.022 Uiso 1 1 calc R
C13 C 0.56426(14) 0.5839(5) 0.7845(3) 0.0184(8) Uani 1 1 d .
H13A H 0.5500 0.6896 0.7920 0.022 Uiso 1 1 calc R
H13B H 0.5399 0.5284 0.7257 0.022 Uiso 1 1 calc R
C14 C 0.60928(15) 0.6228(6) 0.7723(3) 0.0205(9) Uani 1 1 d .
H14A H 0.5996 0.6358 0.7032 0.025 Uiso 1 1 calc R
H14B H 0.6231 0.7301 0.8041 0.025 Uiso 1 1 calc R
C15 C 0.64788(15) 0.4907(5) 0.8132(3) 0.0188(8) Uani 1 1 d .
H15 H 0.6465 0.3998 0.7733 0.023 Uiso 1 1 calc R
C16 C 0.68535(15) 0.4951(5) 0.9061(3) 0.0207(9) Uani 1 1 d .
H16 H 0.7091 0.4099 0.9242 0.025 Uiso 1 1 calc R
C17 C 0.69151(16) 0.6234(6) 0.9807(3) 0.0247(10) Uani 1 1 d .
H17A H 0.7029 0.7287 0.9651 0.030 Uiso 1 1 calc R
H17B H 0.7168 0.5850 1.0439 0.030 Uiso 1 1 calc R
C18 C 0.64465(16) 0.6572(6) 0.9878(3) 0.0229(9) Uani 1 1 d .
H18A H 0.6531 0.6936 1.0538 0.027 Uiso 1 1 calc R
H18B H 0.6269 0.7494 0.9437 0.027 Uiso 1 1 calc R

loop_
_atom_site_aniso_label
_atom_site_aniso_U_11
_atom_site_aniso_U_22
_atom_site_aniso_U_33
_atom_site_aniso_U_23
_atom_site_aniso_U_13
_atom_site_aniso_U_12
Ir1 0.01272(8) 0.01218(8) 0.01480(8) 0.00123(6) 0.00628(6) 0.00200(6)
Br1 0.0226(2) 0.0194(2) 0.0228(2) 0.00108(16) 0.01090(17) 0.00820(17)
S 0.0165(5) 0.0204(5) 0.0142(5) 0.0001(4) 0.0046(4) -0.0016(4)
N 0.0145(16) 0.0116(16) 0.0167(16) -0.0016(13) 0.0048(13) -0.0012(13)
C1 0.0146(18) 0.0148(19) 0.0168(19) 0.0006(15) 0.0073(15) 0.0027(15)
C2 0.0177(19) 0.0119(18) 0.0184(19) 0.0000(15) 0.0103(16) 0.0003(15)
C3 0.019(2) 0.016(2) 0.020(2) 0.0007(16) 0.0094(16) 0.0022(16)
C4 0.025(2) 0.022(2) 0.028(2) -0.0068(19) 0.0137(19) -0.0011(19)
C5 0.030(2) 0.018(2) 0.037(3) 0.0011(19) 0.025(2) -0.0012(19)
C6 0.033(2) 0.018(2) 0.033(2) 0.0095(18) 0.023(2) 0.0068(18)
C7 0.023(2) 0.021(2) 0.019(2) 0.0012(17) 0.0081(17) 0.0016(18)
C8 0.0180(19) 0.0148(19) 0.0142(18) -0.0028(15) 0.0043(15) -0.0029(16)
C9 0.016(2) 0.021(2) 0.019(2) -0.0023(16) 0.0049(16) -0.0023(17)
C10 0.019(2) 0.030(3) 0.024(2) -0.0031(19) 0.0059(18) -0.0023(19)
C11 0.021(2) 0.016(2) 0.023(2) -0.0019(16) 0.0102(17) 0.0076(17)
C12 0.0167(19) 0.015(2) 0.026(2) 0.0022(16) 0.0126(17) 0.0018(16)
C13 0.0158(19) 0.014(2) 0.022(2) 0.0047(16) 0.0060(16) 0.0063(16)
C14 0.021(2) 0.019(2) 0.022(2) 0.0055(17) 0.0093(17) 0.0002(17)
C15 0.019(2) 0.016(2) 0.026(2) 0.0009(16) 0.0141(17) -0.0019(16)
C16 0.0142(19) 0.019(2) 0.030(2) 0.0005(17) 0.0115(17) 0.0014(16)
C17 0.016(2) 0.020(2) 0.030(2) -0.0038(18) 0.0043(18) -0.0010(17)
C18 0.021(2) 0.023(2) 0.021(2) -0.0016(17) 0.0075(17) 0.0046(18)

loop_
_atom_type_symbol
_atom_type_description
_atom_type_scat_dispersion_real
_atom_type_scat_dispersion_imag
_atom_type_scat_source
C C 0.0033 0.0016 'International Tables Vol C Tables 4.2.6.8 and 6.1.1.4'
H H 0.0000 0.0000 'International Tables Vol C Tables 4.2.6.8 and 6.1.1.4'
N N 0.0061 0.0033 'International Tables Vol C Tables 4.2.6.8 and 6.1.1.4'
S S 0.1246 0.1234 'International Tables Vol C Tables 4.2.6.8 and 6.1.1.4'
Br Br -0.2901 2.4595 'International Tables Vol C Tables 4.2.6.8 and 6.1.1.4'
Ir Ir -1.4442 7.9887 'International Tables Vol C Tables 4.2.6.8 and 6.1.1.4'

loop_
_geom_angle_atom_site_label_1
_geom_angle_atom_site_label_2
_geom_angle_atom_site_label_3
_geom_angle
C1 Ir1 C12 91.29(16)
C1 Ir1 C11 93.29(17)
C12 Ir1 C11 39.29(16)
C1 Ir1 C16 159.45(17)
C12 Ir1 C16 96.75(17)
C11 Ir1 C16 81.35(17)
C1 Ir1 C15 163.72(16)
C12 Ir1 C15 80.43(16)
C11 Ir1 C15 89.14(17)
C16 Ir1 C15 36.75(16)
C1 Ir1 Br1 89.08(12)
C12 Ir1 Br1 160.39(12)
C11 Ir1 Br1 160.21(12)
C16 Ir1 Br1 89.58(11)
C15 Ir1 Br1 94.07(11)
C1 S C3 93.1(2)
C1 N C2 116.9(3)
C1 N C8 121.8(3)
C2 N C8 121.2(3)
N C1 S1 109.4(3)
N C1 Ir1 130.0(3)
S C1 Ir1 120.5(2)
C7 C2 N 128.2(4)
C7 C2 C3 119.9(4)
N C2 C3 111.8(4)
C4 C3 C2 121.6(4)
C4 C3 S1 129.6(3)
C2 C3 S1 108.7(3)
C3 C4 C5 117.6(4)
C6 C5 C4 121.0(4)
C7 C6 C5 121.6(4)
C6 C7 C2 118.2(4)
N C8 C9 113.0(3)
C8 C9 C10 109.4(4)
C12 C11 C18 123.2(4)
C12 C11 Ir1 69.8(2)
C18 C11 Ir1 114.1(3)
C11 C12 C13 123.6(4)
C11 C12 Ir1 70.9(2)
C13 C12 Ir1 113.8(3)
C12 C13 C14 112.7(3)
C15 C14 C13 113.5(3)
C16 C15 C14 123.3(4)
C16 C15 Ir1 70.8(2)
C14 C15 Ir1 112.2(3)
C15 C16 C17 125.5(4)
C15 C16 Ir1 72.4(2)
C17 C16 Ir1 108.5(3)
C16 C17 C18 113.1(4)
C11 C18 C17 112.9(4)

loop_
_geom_bond_atom_site_label_1
_geom_bond_atom_site_label_2
_geom_bond_distance
Ir1 C1 1.981(4)
Ir1 C12 2.102(4)
Ir1 C11 2.118(4)
Ir1 C16 2.190(4)
Ir1 C15 2.211(4)
Ir1 Br1 2.4837(5)
S C1 1.726(4)
S C3 1.742(4)
N C1 1.325(5)
N C2 1.395(5)
N C8 1.484(5)
C2 C7 1.391(6)
C2 C3 1.397(6)
C3 C4 1.383(6)
C4 C5 1.384(7)
C5 C6 1.382(7)
C6 C7 1.374(6)
C8 C9 1.511(6)
C9 C10 1.522(6)
C11 C12 1.419(6)
C11 C18 1.500(6)
C12 C13 1.505(6)
C13 C14 1.529(6)
C14 C15 1.507(6)
C15 C16 1.387(6)
C16 C17 1.505(6)
C17 C18 1.536(6)
